data_4335625
loop_
_publ_author_name
'Ayham Tohm\'e'
'Guillaume Grelaud'
'Gilles Argouarch'
'Thierry Roisnel'
'Arnaud Bondon'
'Fr\'ed\'eric Paul'

_publ_contact_author 'ROISNEL, Thierry'
_publ_contact_author_email thierry.roisnel@univ-rennes1.fr
_publ_section_title
;
 Triarylphosphine Ligands with Pendant Electron-Rich
 "[Fe(\k2-dppe)(\h5-C5Me5)(C\\tbC)]-" Substituents
;
_journal_name_full 'Inorganic Chemistry'
_journal_page_first 8993
_journal_page_last 9004
_journal_paper_doi 10.1021/ic4011828
_journal_volume 52
_journal_year 2013
_chemical_compound_source 'synthesis as described'
_chemical_formula_moiety 'C56 H53 Fe P3, F6 P'
_chemical_formula_sum 'C56 H53 F6 Fe P4'
_chemical_formula_weight 1019.71
_chemical_name_systematic
;
 ?
;
_space_group_IT_number 7
_symmetry_cell_setting monoclinic
_symmetry_Int_Tables_number 7
_symmetry_space_group_name_Hall 'P -2yac'
_symmetry_space_group_name_H-M 'P 1 n 1'
_atom_sites_solution_hydrogens geom
_atom_sites_solution_primary direct
_atom_sites_solution_secondary difmap
_cell_angle_alpha 90
_cell_angle_beta 93.027(3)
_cell_angle_gamma 90
_cell_formula_units_Z 2
_cell_length_a 12.3940(6)
_cell_length_b 11.9823(6)
_cell_length_c 16.4380(9)
_cell_measurement_reflns_used 6824
_cell_measurement_temperature 100(2)
_cell_measurement_theta_max 27.31
_cell_measurement_theta_min 2.37
_cell_measurement_wavelength 0.71073
_cell_volume 2437.8(2)
_computing_cell_refinement 'Bruker SMART'
_computing_data_collection 'Bruker SAINT'
_computing_data_reduction 'Bruker SAINT'
_computing_molecular_graphics 'Ortep-3 for Windows (Farrugia, 1997)'
_computing_publication_material 'WinGX publication routines (Farrugia, 1999)'
_computing_structure_refinement 'SHELXL-97 (Sheldrick, 1997)'
_computing_structure_solution 'SIR97 (Altomare et al., 1999)'
_diffrn_ambient_temperature 100(2)
_diffrn_detector 'CCD plate'
_diffrn_measured_fraction_theta_full 0.994
_diffrn_measured_fraction_theta_max 0.994
_diffrn_measurement_device_type 'APEXII, Bruker-AXS'
_diffrn_measurement_method 'CCD rotation images, thin slices'
_diffrn_radiation_monochromator graphite
_diffrn_radiation_probe x-ray
_diffrn_radiation_type MoK\a
_diffrn_radiation_wavelength 0.71073
_diffrn_reflns_av_R_equivalents 0.0386
_diffrn_reflns_av_unetI/netI 0.0661
_diffrn_reflns_limit_h_max 15
_diffrn_reflns_limit_h_min -16
_diffrn_reflns_limit_k_max 14
_diffrn_reflns_limit_k_min -15
_diffrn_reflns_limit_l_max 21
_diffrn_reflns_limit_l_min -21
_diffrn_reflns_number 19502
_diffrn_reflns_theta_full 27.44
_diffrn_reflns_theta_max 27.44
_diffrn_reflns_theta_min 3.4
_exptl_absorpt_coefficient_mu 0.502
_exptl_absorpt_correction_T_max 0.932
_exptl_absorpt_correction_T_min 0.790
_exptl_absorpt_correction_type multi-scan
_exptl_absorpt_process_details
;
  [Sheldrick, G.M. (2002). SADABS Bruker AXS Inc., Madison, Wisconsin, USA]
;
_exptl_crystal_colour black
_exptl_crystal_density_diffrn 1.389
_exptl_crystal_description prism
_exptl_crystal_F_000 1058
_exptl_crystal_size_max 0.57
_exptl_crystal_size_mid 0.26
_exptl_crystal_size_min 0.14
_refine_diff_density_max 0.751
_refine_diff_density_min -0.47
_refine_diff_density_rms 0.068
_refine_ls_abs_structure_details 'Flack H D (1983), Acta Cryst. A39, 876-881'
_refine_ls_abs_structure_Flack -0.010(13)
_refine_ls_extinction_method none
_refine_ls_goodness_of_fit_ref 1.03
_refine_ls_hydrogen_treatment constr
_refine_ls_matrix_type full
_refine_ls_number_parameters 609
_refine_ls_number_reflns 10348
_refine_ls_number_restraints 2
_refine_ls_restrained_S_all 1.03
_refine_ls_R_factor_all 0.0503
_refine_ls_R_factor_gt 0.0445
_refine_ls_shift/su_max 0.009
_refine_ls_shift/su_mean 0
_refine_ls_structure_factor_coef Fsqd
_refine_ls_weighting_details 'calc w=1/[\s^2^(Fo^2^)+(0.0456P)^2^+1.0295P] where P=(Fo^2^+2Fc^2^)/3'
_refine_ls_weighting_scheme calc
_refine_ls_wR_factor_gt 0.1024
_refine_ls_wR_factor_ref 0.1085
_reflns_number_gt 9370
_reflns_number_total 10348
_reflns_threshold_expression >2sigma(I)
_cod_data_source_file ic4011828_si_002_4.cif
_cod_data_source_block 2[PF6]
_cod_original_sg_symbol_H-M 'P n'
_cod_database_code 4335625

loop_
_symmetry_equiv_pos_as_xyz
'x, y, z'
'x+1/2, -y, z+1/2'

loop_
_atom_site_label
_atom_site_type_symbol
_atom_site_fract_x
_atom_site_fract_y
_atom_site_fract_z
_atom_site_U_iso_or_equiv
_atom_site_adp_type
_atom_site_occupancy
_atom_site_calc_flag
_atom_site_refinement_flags
Fe1 Fe 0.94886(3) 0.67172(4) 0.17555(2) 0.01360(10) Uani 1 d .
P1 P 1.00760(6) 0.49897(7) 0.14058(5) 0.01432(16) Uani 1 d .
P2 P 0.82806(6) 0.65003(7) 0.06931(5) 0.01398(16) Uani 1 d .
C1 C 1.0859(3) 0.7791(3) 0.1593(2) 0.0188(7) Uani 1 d .
C2 C 1.0908(3) 0.7289(3) 0.2388(2) 0.0206(7) Uani 1 d .
C3 C 1.0001(3) 0.7667(3) 0.28062(19) 0.0195(7) Uani 1 d .
C4 C 0.9367(3) 0.8375(3) 0.2268(2) 0.0183(7) Uani 1 d .
C5 C 0.9919(3) 0.8469(3) 0.15233(19) 0.0168(6) Uani 1 d .
C6 C 1.1752(3) 0.7791(3) 0.1010(2) 0.0274(8) Uani 1 d .
H6A H 1.1511 0.8184 0.051 0.041 Uiso 1 calc R
H6B H 1.194 0.702 0.0878 0.041 Uiso 1 calc R
H6C H 1.2387 0.8169 0.1262 0.041 Uiso 1 calc R
C7 C 1.1882(3) 0.6699(3) 0.2767(3) 0.0294(8) Uani 1 d .
H7A H 1.2364 0.7246 0.3041 0.044 Uiso 1 calc R
H7B H 1.2265 0.6315 0.2343 0.044 Uiso 1 calc R
H7C H 1.1649 0.6153 0.3166 0.044 Uiso 1 calc R
C8 C 0.9776(3) 0.7444(3) 0.3686(2) 0.0241(7) Uani 1 d .
H8A H 1.0232 0.6826 0.3893 0.036 Uiso 1 calc R
H8B H 0.9014 0.7245 0.3726 0.036 Uiso 1 calc R
H8C H 0.9938 0.8115 0.4011 0.036 Uiso 1 calc R
C9 C 0.8363(3) 0.8982(3) 0.2480(2) 0.0238(7) Uani 1 d .
H9A H 0.7727 0.854 0.2304 0.036 Uiso 1 calc R
H9B H 0.8334 0.9707 0.2204 0.036 Uiso 1 calc R
H9C H 0.8371 0.9097 0.3071 0.036 Uiso 1 calc R
C10 C 0.9636(3) 0.9289(3) 0.0856(2) 0.0238(7) Uani 1 d .
H10A H 1.0155 0.9907 0.0884 0.036 Uiso 1 calc R
H10B H 0.8907 0.958 0.0923 0.036 Uiso 1 calc R
H10C H 0.9661 0.8917 0.0327 0.036 Uiso 1 calc R
C11 C 0.9183(2) 0.4445(3) 0.05657(19) 0.0174(6) Uani 1 d .
H11A H 0.9501 0.4606 0.0038 0.021 Uiso 1 calc R
H11B H 0.9112 0.3626 0.062 0.021 Uiso 1 calc R
C12 C 0.8065(2) 0.4991(3) 0.05843(19) 0.0163(6) Uani 1 d .
H12A H 0.7672 0.47 0.1049 0.02 Uiso 1 calc R
H12B H 0.7633 0.4827 0.0074 0.02 Uiso 1 calc R
C13 C 1.1433(2) 0.4712(3) 0.10367(19) 0.0160(6) Uani 1 d .
C14 C 1.1668(3) 0.4903(3) 0.0222(2) 0.0203(7) Uani 1 d .
H14 H 1.1123 0.5195 -0.0147 0.024 Uiso 1 calc R
C15 C 1.2686(3) 0.4671(3) -0.00545(19) 0.0224(7) Uani 1 d .
H15 H 1.2833 0.4801 -0.0608 0.027 Uiso 1 calc R
C16 C 1.3491(3) 0.4247(3) 0.0488(2) 0.0229(7) Uani 1 d .
H16 H 1.4188 0.4087 0.0304 0.027 Uiso 1 calc R
C17 C 1.3270(3) 0.4060(3) 0.1293(2) 0.0219(7) Uani 1 d .
H17 H 1.3819 0.3771 0.166 0.026 Uiso 1 calc R
C18 C 1.2247(3) 0.4293(3) 0.15716(19) 0.0180(6) Uani 1 d .
H18 H 1.2106 0.4165 0.2126 0.022 Uiso 1 calc R
C19 C 0.9996(2) 0.3947(3) 0.22259(19) 0.0182(6) Uani 1 d .
C20 C 1.0021(3) 0.2806(3) 0.2035(2) 0.0250(8) Uani 1 d .
H20 H 1.0078 0.2571 0.1487 0.03 Uiso 1 calc R
C21 C 0.9962(3) 0.2020(4) 0.2659(3) 0.0346(9) Uani 1 d .
H21 H 0.9968 0.1247 0.2532 0.042 Uiso 1 calc R
C22 C 0.9895(3) 0.2358(4) 0.3462(3) 0.0358(10) Uani 1 d .
H22 H 0.9865 0.1816 0.3881 0.043 Uiso 1 calc R
C23 C 0.9871(3) 0.3480(4) 0.3654(2) 0.0315(9) Uani 1 d .
H23 H 0.981 0.3707 0.4204 0.038 Uiso 1 calc R
C24 C 0.9937(3) 0.4287(3) 0.3034(2) 0.0264(8) Uani 1 d .
H24 H 0.994 0.5059 0.3166 0.032 Uiso 1 calc R
C25 C 0.8638(3) 0.6933(3) -0.03285(19) 0.0167(6) Uani 1 d .
C26 C 0.7853(3) 0.7126(3) -0.0950(2) 0.0190(7) Uani 1 d .
H26 H 0.7112 0.7023 -0.0849 0.023 Uiso 1 calc R
C27 C 0.8144(3) 0.7471(3) -0.1723(2) 0.0225(7) Uani 1 d .
H27 H 0.7602 0.7607 -0.2142 0.027 Uiso 1 calc R
C28 C 0.9227(3) 0.7613(3) -0.1875(2) 0.0239(8) Uani 1 d .
H28 H 0.9426 0.7859 -0.2396 0.029 Uiso 1 calc R
C29 C 1.0020(3) 0.7396(3) -0.1267(2) 0.0224(7) Uani 1 d .
H29 H 1.0762 0.7472 -0.1375 0.027 Uiso 1 calc R
C30 C 0.9722(3) 0.7066(3) -0.0496(2) 0.0179(6) Uani 1 d .
H30 H 1.0267 0.6931 -0.0079 0.021 Uiso 1 calc R
C31 C 0.6926(3) 0.7081(3) 0.07710(19) 0.0163(6) Uani 1 d .
C32 C 0.6044(3) 0.6406(3) 0.09478(19) 0.0193(7) Uani 1 d .
H32 H 0.6144 0.5625 0.1017 0.023 Uiso 1 calc R
C33 C 0.5034(3) 0.6864(3) 0.1023(2) 0.0230(7) Uani 1 d .
H33 H 0.4444 0.64 0.1149 0.028 Uiso 1 calc R
C34 C 0.4876(3) 0.8009(3) 0.0913(2) 0.0242(7) Uani 1 d .
H34 H 0.4177 0.8322 0.0957 0.029 Uiso 1 calc R
C35 C 0.5740(3) 0.8689(3) 0.0740(2) 0.0252(8) Uani 1 d .
H35 H 0.5636 0.947 0.0671 0.03 Uiso 1 calc R
C36 C 0.6760(3) 0.8223(3) 0.0668(2) 0.0217(7) Uani 1 d .
H36 H 0.735 0.869 0.0546 0.026 Uiso 1 calc R
C37 C 0.8318(3) 0.6153(3) 0.23102(18) 0.0165(6) Uani 1 d .
C38 C 0.7468(3) 0.5992(3) 0.26345(19) 0.0186(6) Uani 1 d .
C39 C 0.6442(2) 0.6021(3) 0.29943(18) 0.0152(6) Uani 1 d .
C40 C 0.6212(3) 0.6956(3) 0.34751(19) 0.0170(6) Uani 1 d .
H40 H 0.6755 0.7506 0.3579 0.02 Uiso 1 calc R
C41 C 0.5647(3) 0.5198(3) 0.28538(19) 0.0186(6) Uani 1 d .
H41 H 0.5794 0.4554 0.2542 0.022 Uiso 1 calc R
C42 C 0.4638(2) 0.5339(3) 0.31792(19) 0.0170(6) Uani 1 d .
H42 H 0.4094 0.479 0.3079 0.02 Uiso 1 calc R
C43 C 0.4417(2) 0.6269(3) 0.36470(18) 0.0171(6) Uani 1 d .
H43 H 0.3726 0.6349 0.3864 0.02 Uiso 1 calc R
C44 C 0.5209(3) 0.7091(3) 0.37998(18) 0.0164(6) Uani 1 d .
P3 P 0.48540(7) 0.82640(7) 0.44641(5) 0.01934(18) Uani 1 d .
C45 C 0.3928(3) 0.9020(3) 0.3745(2) 0.0210(7) Uani 1 d .
C46 C 0.2919(3) 0.9302(3) 0.4019(2) 0.0268(8) Uani 1 d .
H46 H 0.2763 0.9174 0.457 0.032 Uiso 1 calc R
C47 C 0.2134(3) 0.9776(3) 0.3480(3) 0.0333(9) Uani 1 d .
H47 H 0.1444 0.9963 0.3666 0.04 Uiso 1 calc R
C48 C 0.2364(3) 0.9973(3) 0.2672(3) 0.0325(9) Uani 1 d .
H48 H 0.1829 1.0287 0.2305 0.039 Uiso 1 calc R
C49 C 0.3372(3) 0.9713(3) 0.2405(2) 0.0302(8) Uani 1 d .
H49 H 0.3533 0.9869 0.1858 0.036 Uiso 1 calc R
C50 C 0.4150(3) 0.9226(3) 0.2926(2) 0.0249(7) Uani 1 d .
H50 H 0.4833 0.903 0.2732 0.03 Uiso 1 calc R
C51 C 0.6137(3) 0.9040(3) 0.4513(2) 0.0203(7) Uani 1 d .
C52 C 0.6942(3) 0.8619(3) 0.5048(2) 0.0268(8) Uani 1 d .
H52 H 0.6791 0.7986 0.537 0.032 Uiso 1 calc R
C53 C 0.7957(3) 0.9098(4) 0.5123(2) 0.0325(9) Uani 1 d .
H53 H 0.8503 0.8783 0.548 0.039 Uiso 1 calc R
C54 C 0.8170(3) 1.0047(4) 0.4669(2) 0.0335(9) Uani 1 d .
H54 H 0.8866 1.0381 0.4716 0.04 Uiso 1 calc R
C55 C 0.7370(3) 1.0507(3) 0.4148(2) 0.0282(8) Uani 1 d .
H55 H 0.7511 1.1165 0.3849 0.034 Uiso 1 calc R
C56 C 0.6352(3) 0.9995(3) 0.4066(2) 0.0238(7) Uani 1 d .
H56 H 0.5807 1.0301 0.3703 0.029 Uiso 1 calc R
P60 P 0.64965(7) 0.20881(8) 0.11998(6) 0.0268(2) Uani 1 d .
F61 F 0.7567(3) 0.2672(3) 0.1544(3) 0.0910(13) Uani 1 d .
F62 F 0.5828(2) 0.3203(2) 0.1357(2) 0.0646(9) Uani 1 d .
F63 F 0.6247(4) 0.1620(4) 0.2044(3) 0.1177(19) Uani 1 d .
F64 F 0.5485(3) 0.1557(3) 0.0789(4) 0.146(2) Uani 1 d .
F65 F 0.7180(2) 0.0990(2) 0.10404(19) 0.0561(8) Uani 1 d .
F66 F 0.6782(3) 0.2613(3) 0.0335(2) 0.0843(11) Uani 1 d .

loop_
_atom_site_aniso_label
_atom_site_aniso_U_11
_atom_site_aniso_U_22
_atom_site_aniso_U_33
_atom_site_aniso_U_23
_atom_site_aniso_U_13
_atom_site_aniso_U_12
Fe1 0.0117(2) 0.0159(2) 0.0133(2) -0.00136(17) 0.00112(15) -0.00013(17)
P1 0.0132(4) 0.0163(4) 0.0135(3) -0.0006(3) 0.0008(3) 0.0013(3)
P2 0.0118(4) 0.0160(4) 0.0140(4) -0.0001(3) 0.0005(3) 0.0002(3)
C1 0.0135(16) 0.0179(17) 0.0252(17) -0.0062(13) 0.0029(13) -0.0073(12)
C2 0.0173(17) 0.0226(18) 0.0214(16) -0.0063(13) -0.0040(13) -0.0028(13)
C3 0.0192(17) 0.0192(17) 0.0201(16) -0.0040(13) 0.0003(12) -0.0032(13)
C4 0.0193(17) 0.0174(16) 0.0183(16) -0.0044(12) 0.0016(13) -0.0045(12)
C5 0.0172(17) 0.0149(16) 0.0182(16) -0.0036(12) 0.0009(12) -0.0045(12)
C6 0.0170(18) 0.032(2) 0.034(2) -0.0135(16) 0.0076(14) -0.0097(14)
C7 0.0231(19) 0.025(2) 0.039(2) -0.0081(15) -0.0106(16) 0.0039(14)
C8 0.028(2) 0.0266(19) 0.0174(16) -0.0034(13) -0.0019(13) -0.0028(14)
C9 0.0243(19) 0.0199(18) 0.0276(17) -0.0020(14) 0.0051(14) 0.0022(14)
C10 0.029(2) 0.0200(18) 0.0221(17) 0.0029(13) 0.0027(14) -0.0027(14)
C11 0.0156(16) 0.0202(17) 0.0165(15) -0.0027(12) -0.0002(12) 0.0024(12)
C12 0.0132(16) 0.0170(16) 0.0187(15) -0.0019(12) 0.0025(12) -0.0022(11)
C13 0.0138(16) 0.0134(15) 0.0208(15) -0.0019(12) 0.0012(12) -0.0003(12)
C14 0.0198(17) 0.0219(17) 0.0192(15) -0.0008(13) 0.0014(13) -0.0010(13)
C15 0.0248(18) 0.0284(19) 0.0144(15) -0.0032(13) 0.0037(13) -0.0040(14)
C16 0.0166(17) 0.0263(19) 0.0262(18) -0.0076(14) 0.0060(13) 0.0009(13)
C17 0.0152(16) 0.0262(19) 0.0242(17) -0.0040(14) 0.0013(13) 0.0023(13)
C18 0.0181(17) 0.0189(17) 0.0172(15) -0.0004(12) 0.0015(12) -0.0013(12)
C19 0.0135(16) 0.0212(17) 0.0199(15) 0.0055(12) 0.0020(12) 0.0012(12)
C20 0.0164(18) 0.0239(19) 0.035(2) 0.0084(15) 0.0025(14) -0.0010(13)
C21 0.028(2) 0.029(2) 0.046(2) 0.0165(18) 0.0001(17) -0.0051(16)
C22 0.021(2) 0.045(3) 0.042(2) 0.0245(19) 0.0015(17) -0.0011(16)
C23 0.022(2) 0.051(3) 0.0214(18) 0.0112(16) 0.0020(14) 0.0037(17)
C24 0.0248(19) 0.032(2) 0.0228(17) 0.0031(15) 0.0026(14) 0.0051(15)
C25 0.0202(17) 0.0149(15) 0.0152(14) -0.0008(11) 0.0035(12) -0.0010(12)
C26 0.0192(17) 0.0156(16) 0.0221(16) -0.0004(12) 0.0023(13) 0.0020(12)
C27 0.032(2) 0.0183(18) 0.0166(16) -0.0009(12) -0.0016(13) 0.0008(13)
C28 0.038(2) 0.0157(17) 0.0184(16) -0.0011(13) 0.0087(15) -0.0050(14)
C29 0.0260(19) 0.0176(17) 0.0243(17) -0.0033(13) 0.0085(14) -0.0067(13)
C30 0.0187(16) 0.0144(15) 0.0208(16) -0.0035(12) 0.0033(12) -0.0003(12)
C31 0.0139(16) 0.0184(16) 0.0165(15) -0.0020(12) -0.0005(12) -0.0007(12)
C32 0.0178(17) 0.0217(17) 0.0185(15) 0.0009(12) 0.0018(12) -0.0010(13)
C33 0.0143(16) 0.032(2) 0.0234(17) 0.0030(14) 0.0026(13) -0.0020(13)
C34 0.0166(18) 0.0290(19) 0.0270(18) -0.0051(14) 0.0022(13) 0.0071(14)
C35 0.0204(18) 0.0212(19) 0.034(2) -0.0053(15) 0.0002(14) 0.0049(14)
C36 0.0143(17) 0.0215(18) 0.0288(18) -0.0017(14) -0.0020(13) 0.0003(13)
C37 0.0180(17) 0.0182(16) 0.0131(14) -0.0005(12) -0.0007(12) 0.0015(12)
C38 0.0209(17) 0.0184(17) 0.0165(15) 0.0000(12) 0.0006(12) -0.0008(12)
C39 0.0126(15) 0.0214(16) 0.0118(13) 0.0040(12) 0.0003(11) -0.0001(12)
C40 0.0182(17) 0.0161(16) 0.0168(15) 0.0017(12) -0.0001(12) -0.0044(12)
C41 0.0242(18) 0.0171(16) 0.0147(14) -0.0031(12) 0.0023(12) -0.0016(12)
C42 0.0155(16) 0.0177(16) 0.0178(15) 0.0013(12) -0.0005(12) -0.0042(12)
C43 0.0116(16) 0.0227(17) 0.0167(15) 0.0032(12) -0.0007(11) 0.0013(12)
C44 0.0167(16) 0.0160(16) 0.0164(15) 0.0014(12) 0.0000(12) 0.0006(12)
P3 0.0195(5) 0.0180(4) 0.0205(4) -0.0020(3) 0.0014(3) 0.0003(3)
C45 0.0185(17) 0.0174(17) 0.0268(17) -0.0054(13) -0.0012(13) -0.0029(12)
C46 0.0224(18) 0.0204(18) 0.038(2) -0.0067(15) 0.0046(15) -0.0027(14)
C47 0.0163(18) 0.0226(19) 0.060(3) -0.0035(17) -0.0034(17) 0.0031(14)
C48 0.035(2) 0.0166(19) 0.043(2) -0.0077(16) -0.0215(18) 0.0083(15)
C49 0.041(2) 0.0211(19) 0.0269(19) -0.0032(14) -0.0093(16) 0.0029(16)
C50 0.030(2) 0.0215(18) 0.0224(17) -0.0063(13) -0.0023(14) -0.0001(14)
C51 0.0173(17) 0.0221(18) 0.0213(16) -0.0103(13) -0.0002(13) -0.0016(13)
C52 0.026(2) 0.028(2) 0.0254(18) -0.0064(14) -0.0025(14) 0.0023(15)
C53 0.026(2) 0.041(2) 0.030(2) -0.0156(17) -0.0061(15) 0.0044(16)
C54 0.022(2) 0.044(2) 0.035(2) -0.0210(18) 0.0067(15) -0.0077(16)
C55 0.0219(19) 0.0224(19) 0.041(2) -0.0129(16) 0.0075(16) -0.0028(14)
C56 0.0187(18) 0.0216(18) 0.0310(18) -0.0064(14) 0.0006(14) 0.0016(13)
P60 0.0186(5) 0.0248(5) 0.0371(5) -0.0068(4) 0.0021(4) 0.0021(4)
F61 0.055(2) 0.048(2) 0.165(4) 0.017(2) -0.042(2) -0.0146(15)
F62 0.0584(19) 0.0481(18) 0.088(2) -0.0111(15) 0.0126(16) 0.0239(14)
F63 0.162(4) 0.107(3) 0.093(3) 0.051(2) 0.091(3) 0.065(3)
F64 0.091(3) 0.046(2) 0.288(7) 0.003(3) -0.121(4) -0.0157(19)
F65 0.0520(17) 0.0359(15) 0.081(2) -0.0064(14) 0.0087(14) 0.0161(12)
F66 0.133(3) 0.057(2) 0.064(2) 0.0112(17) 0.022(2) 0.026(2)

loop_
_atom_type_symbol
_atom_type_description
_atom_type_scat_dispersion_real
_atom_type_scat_dispersion_imag
_atom_type_scat_source
C C 0.0033 0.0016 'International Tables Vol C Tables 4.2.6.8 and 6.1.1.4'
H H 0 0 'International Tables Vol C Tables 4.2.6.8 and 6.1.1.4'
F F 0.0171 0.0103 'International Tables Vol C Tables 4.2.6.8 and 6.1.1.4'
P P 0.1023 0.0942 'International Tables Vol C Tables 4.2.6.8 and 6.1.1.4'
Fe Fe 0.3463 0.8444 'International Tables Vol C Tables 4.2.6.8 and 6.1.1.4'

loop_
_geom_angle_atom_site_label_1
_geom_angle_atom_site_label_2
_geom_angle_atom_site_label_3
_geom_angle
C37 Fe1 C2 121.52(13)
C37 Fe1 C3 90.20(13)
C2 Fe1 C3 39.14(12)
C37 Fe1 C1 155.09(13)
C2 Fe1 C1 39.31(13)
C3 Fe1 C1 65.18(12)
C37 Fe1 C4 94.00(13)
C2 Fe1 C4 65.41(13)
C3 Fe1 C4 38.82(13)
C1 Fe1 C4 64.72(12)
C37 Fe1 C5 128.78(13)
C2 Fe1 C5 64.72(13)
C3 Fe1 C5 64.42(12)
C1 Fe1 C5 37.99(12)
C4 Fe1 C5 38.40(11)
C37 Fe1 P2 80.58(10)
C2 Fe1 P2 157.11(10)
C3 Fe1 P2 147.60(10)
C1 Fe1 P2 117.87(9)
C4 Fe1 P2 110.49(10)
C5 Fe1 P2 97.61(9)
C37 Fe1 P1 93.50(10)
C2 Fe1 P1 98.63(10)
C3 Fe1 P1 127.07(9)
C1 Fe1 P1 104.25(9)
C4 Fe1 P1 163.98(10)
C5 Fe1 P1 137.58(9)
P2 Fe1 P1 84.71(3)
C11 P1 C19 104.75(15)
C11 P1 C13 102.22(14)
C19 P1 C13 101.69(14)
C11 P1 Fe1 108.86(11)
C19 P1 Fe1 113.65(11)
C13 P1 Fe1 123.70(11)
C31 P2 C25 102.94(15)
C31 P2 C12 104.60(14)
C25 P2 C12 103.31(14)
C31 P2 Fe1 118.47(10)
C25 P2 Fe1 119.60(11)
C12 P2 Fe1 106.04(11)
C5 C1 C2 107.9(3)
C5 C1 C6 125.3(3)
C2 C1 C6 125.7(3)
C5 C1 Fe1 72.73(18)
C2 C1 Fe1 68.52(18)
C6 C1 Fe1 133.7(2)
C3 C2 C1 108.1(3)
C3 C2 C7 125.8(3)
C1 C2 C7 124.6(3)
C3 C2 Fe1 71.45(18)
C1 C2 Fe1 72.18(18)
C7 C2 Fe1 132.9(2)
C2 C3 C4 108.2(3)
C2 C3 C8 126.6(3)
C4 C3 C8 125.1(3)
C2 C3 Fe1 69.41(18)
C4 C3 Fe1 71.66(18)
C8 C3 Fe1 128.1(2)
C3 C4 C5 107.7(3)
C3 C4 C9 125.4(3)
C5 C4 C9 126.7(3)
C3 C4 Fe1 69.52(18)
C5 C4 Fe1 72.25(18)
C9 C4 Fe1 127.7(2)
C1 C5 C4 108.1(3)
C1 C5 C10 126.4(3)
C4 C5 C10 124.8(3)
C1 C5 Fe1 69.28(18)
C4 C5 Fe1 69.35(18)
C10 C5 Fe1 134.5(2)
C1 C6 H6A 109.5
C1 C6 H6B 109.5
H6A C6 H6B 109.5
C1 C6 H6C 109.5
H6A C6 H6C 109.5
H6B C6 H6C 109.5
C2 C7 H7A 109.5
C2 C7 H7B 109.5
H7A C7 H7B 109.5
C2 C7 H7C 109.5
H7A C7 H7C 109.5
H7B C7 H7C 109.5
C3 C8 H8A 109.5
C3 C8 H8B 109.5
H8A C8 H8B 109.5
C3 C8 H8C 109.5
H8A C8 H8C 109.5
H8B C8 H8C 109.5
C4 C9 H9A 109.5
C4 C9 H9B 109.5
H9A C9 H9B 109.5
C4 C9 H9C 109.5
H9A C9 H9C 109.5
H9B C9 H9C 109.5
C5 C10 H10A 109.5
C5 C10 H10B 109.5
H10A C10 H10B 109.5
C5 C10 H10C 109.5
H10A C10 H10C 109.5
H10B C10 H10C 109.5
C12 C11 P1 110.0(2)
C12 C11 H11A 109.7
P1 C11 H11A 109.7
C12 C11 H11B 109.7
P1 C11 H11B 109.7
H11A C11 H11B 108.2
C11 C12 P2 107.1(2)
C11 C12 H12A 110.3
P2 C12 H12A 110.3
C11 C12 H12B 110.3
P2 C12 H12B 110.3
H12A C12 H12B 108.5
C18 C13 C14 118.7(3)
C18 C13 P1 119.9(2)
C14 C13 P1 121.4(2)
C15 C14 C13 121.0(3)
C15 C14 H14 119.5
C13 C14 H14 119.5
C14 C15 C16 119.6(3)
C14 C15 H15 120.2
C16 C15 H15 120.2
C17 C16 C15 119.9(3)
C17 C16 H16 120.1
C15 C16 H16 120.1
C16 C17 C18 120.6(3)
C16 C17 H17 119.7
C18 C17 H17 119.7
C13 C18 C17 120.2(3)
C13 C18 H18 119.9
C17 C18 H18 119.9
C24 C19 C20 120.0(3)
C24 C19 P1 120.4(3)
C20 C19 P1 119.6(3)
C21 C20 C19 119.4(4)
C21 C20 H20 120.3
C19 C20 H20 120.3
C22 C21 C20 120.6(4)
C22 C21 H21 119.7
C20 C21 H21 119.7
C23 C22 C21 120.4(3)
C23 C22 H22 119.8
C21 C22 H22 119.8
C22 C23 C24 119.9(4)
C22 C23 H23 120.1
C24 C23 H23 120.1
C19 C24 C23 119.7(4)
C19 C24 H24 120.1
C23 C24 H24 120.1
C26 C25 C30 118.6(3)
C26 C25 P2 121.7(2)
C30 C25 P2 119.7(2)
C25 C26 C27 120.8(3)
C25 C26 H26 119.6
C27 C26 H26 119.6
C28 C27 C26 119.8(3)
C28 C27 H27 120.1
C26 C27 H27 120.1
C27 C28 C29 120.1(3)
C27 C28 H28 120
C29 C28 H28 120
C28 C29 C30 119.7(3)
C28 C29 H29 120.1
C30 C29 H29 120.1
C25 C30 C29 121.0(3)
C25 C30 H30 119.5
C29 C30 H30 119.5
C36 C31 C32 118.7(3)
C36 C31 P2 119.7(2)
C32 C31 P2 121.6(3)
C33 C32 C31 120.7(3)
C33 C32 H32 119.7
C31 C32 H32 119.7
C32 C33 C34 120.1(3)
C32 C33 H33 119.9
C34 C33 H33 119.9
C35 C34 C33 120.0(3)
C35 C34 H34 120
C33 C34 H34 120
C34 C35 C36 119.7(3)
C34 C35 H35 120.1
C36 C35 H35 120.1
C35 C36 C31 120.8(3)
C35 C36 H36 119.6
C31 C36 H36 119.6
C38 C37 Fe1 167.1(3)
C37 C38 C39 169.3(3)
C41 C39 C40 119.3(3)
C41 C39 C38 123.1(3)
C40 C39 C38 117.5(3)
C44 C40 C39 121.3(3)
C44 C40 H40 119.4
C39 C40 H40 119.4
C42 C41 C39 119.1(3)
C42 C41 H41 120.4
C39 C41 H41 120.4
C43 C42 C41 121.1(3)
C43 C42 H42 119.5
C41 C42 H42 119.5
C42 C43 C44 120.3(3)
C42 C43 H43 119.8
C44 C43 H43 119.8
C40 C44 C43 118.8(3)
C40 C44 P3 124.1(2)
C43 C44 P3 117.0(2)
C51 P3 C45 106.66(16)
C51 P3 C44 100.27(14)
C45 P3 C44 98.88(15)
C46 C45 C50 119.3(3)
C46 C45 P3 116.8(3)
C50 C45 P3 123.6(3)
C45 C46 C47 120.0(4)
C45 C46 H46 120
C47 C46 H46 120
C48 C47 C46 120.1(4)
C48 C47 H47 120
C46 C47 H47 120
C49 C48 C47 119.9(3)
C49 C48 H48 120.1
C47 C48 H48 120.1
C48 C49 C50 120.7(4)
C48 C49 H49 119.7
C50 C49 H49 119.7
C49 C50 C45 120.1(3)
C49 C50 H50 120
C45 C50 H50 120
C52 C51 C56 118.7(3)
C52 C51 P3 115.7(3)
C56 C51 P3 125.5(3)
C53 C52 C51 121.7(4)
C53 C52 H52 119.1
C51 C52 H52 119.1
C52 C53 C54 119.3(4)
C52 C53 H53 120.4
C54 C53 H53 120.4
C55 C54 C53 120.3(4)
C55 C54 H54 119.9
C53 C54 H54 119.9
C54 C55 C56 119.7(4)
C54 C55 H55 120.2
C56 C55 H55 120.2
C51 C56 C55 120.3(4)
C51 C56 H56 119.9
C55 C56 H56 119.9
F64 P60 F63 92.7(3)
F64 P60 F61 174.8(3)
F63 P60 F61 92.5(3)
F64 P60 F65 90.8(2)
F63 P60 F65 88.95(19)
F61 P60 F65 88.86(18)
F64 P60 F62 90.0(2)
F63 P60 F62 91.58(19)
F61 P60 F62 90.29(19)
F65 P60 F62 179.01(18)
F64 P60 F66 89.2(3)
F63 P60 F66 177.9(3)
F61 P60 F66 85.6(2)
F65 P60 F66 91.92(17)
F62 P60 F66 87.51(18)

loop_
_geom_bond_atom_site_label_1
_geom_bond_atom_site_label_2
_geom_bond_distance
Fe1 C37 1.879(3)
Fe1 C2 2.110(3)
Fe1 C3 2.137(3)
Fe1 C1 2.159(3)
Fe1 C4 2.165(3)
Fe1 C5 2.204(3)
Fe1 P2 2.2545(9)
Fe1 P1 2.2780(9)
P1 C11 1.843(3)
P1 C19 1.845(3)
P1 C13 1.849(3)
P2 C31 1.828(3)
P2 C25 1.834(3)
P2 C12 1.836(3)
C1 C5 1.421(5)
C1 C2 1.436(5)
C1 C6 1.501(4)
C2 C3 1.423(5)
C2 C7 1.505(5)
C3 C4 1.430(5)
C3 C8 1.511(4)
C4 C5 1.437(4)
C4 C9 1.499(4)
C5 C10 1.500(5)
C6 H6A 0.98
C6 H6B 0.98
C6 H6C 0.98
C7 H7A 0.98
C7 H7B 0.98
C7 H7C 0.98
C8 H8A 0.98
C8 H8B 0.98
C8 H8C 0.98
C9 H9A 0.98
C9 H9B 0.98
C9 H9C 0.98
C10 H10A 0.98
C10 H10B 0.98
C10 H10C 0.98
C11 C12 1.534(4)
C11 H11A 0.99
C11 H11B 0.99
C12 H12A 0.99
C12 H12B 0.99
C13 C18 1.396(4)
C13 C14 1.405(4)
C14 C15 1.391(5)
C14 H14 0.95
C15 C16 1.399(5)
C15 H15 0.95
C16 C17 1.384(5)
C16 H16 0.95
C17 C18 1.398(4)
C17 H17 0.95
C18 H18 0.95
C19 C24 1.396(5)
C19 C20 1.402(5)
C20 C21 1.397(5)
C20 H20 0.95
C21 C22 1.387(6)
C21 H21 0.95
C22 C23 1.381(6)
C22 H22 0.95
C23 C24 1.410(5)
C23 H23 0.95
C24 H24 0.95
C25 C26 1.393(5)
C25 C30 1.395(4)
C26 C27 1.401(4)
C26 H26 0.95
C27 C28 1.389(5)
C27 H27 0.95
C28 C29 1.389(5)
C28 H28 0.95
C29 C30 1.395(4)
C29 H29 0.95
C30 H30 0.95
C31 C36 1.393(5)
C31 C32 1.402(4)
C32 C33 1.379(5)
C32 H32 0.95
C33 C34 1.396(5)
C33 H33 0.95
C34 C35 1.387(5)
C34 H34 0.95
C35 C36 1.393(5)
C35 H35 0.95
C36 H36 0.95
C37 C38 1.221(4)
C38 C39 1.430(4)
C39 C41 1.405(4)
C39 C40 1.409(4)
C40 C44 1.389(4)
C40 H40 0.95
C41 C42 1.396(4)
C41 H41 0.95
C42 C43 1.389(5)
C42 H42 0.95
C43 C44 1.404(5)
C43 H43 0.95
C44 P3 1.848(3)
P3 C51 1.840(3)
P3 C45 1.842(4)
C45 C46 1.394(5)
C45 C50 1.409(5)
C46 C47 1.401(6)
C46 H46 0.95
C47 C48 1.393(6)
C47 H47 0.95
C48 C49 1.382(6)
C48 H48 0.95
C49 C50 1.385(5)
C49 H49 0.95
C50 H50 0.95
C51 C52 1.389(5)
C51 C56 1.393(5)
C52 C53 1.382(5)
C52 H52 0.95
C53 C54 1.392(6)
C53 H53 0.95
C54 C55 1.390(6)
C54 H54 0.95
C55 C56 1.402(5)
C55 H55 0.95
C56 H56 0.95
P60 F64 1.531(3)
P60 F63 1.543(3)
P60 F61 1.578(3)
P60 F65 1.594(3)
P60 F62 1.600(3)
P60 F66 1.610(3)

loop_
_geom_torsion_atom_site_label_1
_geom_torsion_atom_site_label_2
_geom_torsion_atom_site_label_3
_geom_torsion_atom_site_label_4
_geom_torsion
C37 Fe1 P1 C11 75.78(14)
C2 Fe1 P1 C11 -161.60(14)
C3 Fe1 P1 C11 168.68(15)
C1 Fe1 P1 C11 -121.86(14)
C4 Fe1 P1 C11 -166.4(3)
C5 Fe1 P1 C11 -99.91(17)
P2 Fe1 P1 C11 -4.41(11)
C37 Fe1 P1 C19 -40.53(15)
C2 Fe1 P1 C19 82.09(15)
C3 Fe1 P1 C19 52.37(16)
C1 Fe1 P1 C19 121.83(15)
C4 Fe1 P1 C19 77.3(3)
C5 Fe1 P1 C19 143.78(17)
P2 Fe1 P1 C19 -120.73(12)
C37 Fe1 P1 C13 -164.44(15)
C2 Fe1 P1 C13 -41.82(16)
C3 Fe1 P1 C13 -71.54(17)
C1 Fe1 P1 C13 -2.08(16)
C4 Fe1 P1 C13 -46.7(4)
C5 Fe1 P1 C13 19.87(18)
P2 Fe1 P1 C13 115.36(13)
C37 Fe1 P2 C31 50.25(16)
C2 Fe1 P2 C31 -115.6(3)
C3 Fe1 P2 C31 -25.0(2)
C1 Fe1 P2 C31 -111.97(16)
C4 Fe1 P2 C31 -40.53(15)
C5 Fe1 P2 C31 -77.95(15)
P1 Fe1 P2 C31 144.69(12)
C37 Fe1 P2 C25 177.20(16)
C2 Fe1 P2 C25 11.3(3)
C3 Fe1 P2 C25 102.0(2)
C1 Fe1 P2 C25 14.98(16)
C4 Fe1 P2 C25 86.42(15)
C5 Fe1 P2 C25 49.00(15)
P1 Fe1 P2 C25 -88.36(12)
C37 Fe1 P2 C12 -66.77(14)
C2 Fe1 P2 C12 127.4(3)
C3 Fe1 P2 C12 -142.02(19)
C1 Fe1 P2 C12 131.01(14)
C4 Fe1 P2 C12 -157.55(14)
C5 Fe1 P2 C12 165.03(13)
P1 Fe1 P2 C12 27.67(10)
C37 Fe1 C1 C5 -70.1(4)
C2 Fe1 C1 C5 -117.9(3)
C3 Fe1 C1 C5 -79.6(2)
C4 Fe1 C1 C5 -36.55(19)
P2 Fe1 C1 C5 64.29(19)
P1 Fe1 C1 C5 155.82(16)
C37 Fe1 C1 C2 47.9(4)
C3 Fe1 C1 C2 38.36(19)
C4 Fe1 C1 C2 81.4(2)
C5 Fe1 C1 C2 117.9(3)
P2 Fe1 C1 C2 -177.76(16)
P1 Fe1 C1 C2 -86.23(18)
C37 Fe1 C1 C6 167.3(3)
C2 Fe1 C1 C6 119.4(4)
C3 Fe1 C1 C6 157.7(4)
C4 Fe1 C1 C6 -159.2(4)
C5 Fe1 C1 C6 -122.7(4)
P2 Fe1 C1 C6 -58.4(4)
P1 Fe1 C1 C6 33.2(4)
C5 C1 C2 C3 -0.4(4)
C6 C1 C2 C3 168.0(3)
Fe1 C1 C2 C3 -62.9(2)
C5 C1 C2 C7 -167.2(3)
C6 C1 C2 C7 1.2(5)
Fe1 C1 C2 C7 130.4(3)
C5 C1 C2 Fe1 62.4(2)
C6 C1 C2 Fe1 -129.1(3)
C37 Fe1 C2 C3 -41.7(2)
C1 Fe1 C2 C3 116.8(3)
C4 Fe1 C2 C3 37.34(19)
C5 Fe1 C2 C3 79.9(2)
P2 Fe1 C2 C3 121.9(2)
P1 Fe1 C2 C3 -141.20(18)
C37 Fe1 C2 C1 -158.49(19)
C3 Fe1 C2 C1 -116.8(3)
C4 Fe1 C2 C1 -79.5(2)
C5 Fe1 C2 C1 -36.97(18)
P2 Fe1 C2 C1 5.1(4)
P1 Fe1 C2 C1 101.98(18)
C37 Fe1 C2 C7 80.4(4)
C3 Fe1 C2 C7 122.1(4)
C1 Fe1 C2 C7 -121.1(4)
C4 Fe1 C2 C7 159.4(4)
C5 Fe1 C2 C7 -158.0(4)
P2 Fe1 C2 C7 -116.0(4)
P1 Fe1 C2 C7 -19.1(4)
C1 C2 C3 C4 1.8(4)
C7 C2 C3 C4 168.4(3)
Fe1 C2 C3 C4 -61.5(2)
C1 C2 C3 C8 -173.9(3)
C7 C2 C3 C8 -7.3(5)
Fe1 C2 C3 C8 122.8(3)
C1 C2 C3 Fe1 63.3(2)
C7 C2 C3 Fe1 -130.1(4)
C37 Fe1 C3 C2 145.5(2)
C1 Fe1 C3 C2 -38.5(2)
C4 Fe1 C3 C2 -118.4(3)
C5 Fe1 C3 C2 -80.7(2)
P2 Fe1 C3 C2 -141.97(18)
P1 Fe1 C3 C2 50.9(2)
C37 Fe1 C3 C4 -96.14(19)
C2 Fe1 C3 C4 118.4(3)
C1 Fe1 C3 C4 79.9(2)
C5 Fe1 C3 C4 37.71(17)
P2 Fe1 C3 C4 -23.6(3)
P1 Fe1 C3 C4 169.32(15)
C37 Fe1 C3 C8 24.5(3)
C2 Fe1 C3 C8 -121.0(4)
C1 Fe1 C3 C8 -159.5(3)
C4 Fe1 C3 C8 120.6(4)
C5 Fe1 C3 C8 158.3(3)
P2 Fe1 C3 C8 97.0(3)
P1 Fe1 C3 C8 -70.1(3)
C2 C3 C4 C5 -2.5(4)
C8 C3 C4 C5 173.2(3)
Fe1 C3 C4 C5 -62.6(2)
C2 C3 C4 C9 -177.5(3)
C8 C3 C4 C9 -1.8(5)
Fe1 C3 C4 C9 122.4(3)
C2 C3 C4 Fe1 60.1(2)
C8 C3 C4 Fe1 -124.2(3)
C37 Fe1 C4 C3 85.3(2)
C2 Fe1 C4 C3 -37.64(18)
C1 Fe1 C4 C3 -81.2(2)
C5 Fe1 C4 C3 -117.3(3)
P2 Fe1 C4 C3 166.77(16)
P1 Fe1 C4 C3 -32.4(4)
C37 Fe1 C4 C5 -157.3(2)
C2 Fe1 C4 C5 79.7(2)
C3 Fe1 C4 C5 117.3(3)
C1 Fe1 C4 C5 36.17(19)
P2 Fe1 C4 C5 -75.88(19)
P1 Fe1 C4 C5 85.0(4)
C37 Fe1 C4 C9 -34.2(3)
C2 Fe1 C4 C9 -157.2(3)
C3 Fe1 C4 C9 -119.6(4)
C1 Fe1 C4 C9 159.3(3)
C5 Fe1 C4 C9 123.1(4)
P2 Fe1 C4 C9 47.2(3)
P1 Fe1 C4 C9 -151.9(2)
C2 C1 C5 C4 -1.1(4)
C6 C1 C5 C4 -169.6(3)
Fe1 C1 C5 C4 58.6(2)
C2 C1 C5 C10 169.5(3)
C6 C1 C5 C10 1.0(5)
Fe1 C1 C5 C10 -130.7(3)
C2 C1 C5 Fe1 -59.8(2)
C6 C1 C5 Fe1 131.8(3)
C3 C4 C5 C1 2.3(4)
C9 C4 C5 C1 177.2(3)
Fe1 C4 C5 C1 -58.6(2)
C3 C4 C5 C10 -168.6(3)
C9 C4 C5 C10 6.4(5)
Fe1 C4 C5 C10 130.6(3)
C3 C4 C5 Fe1 60.8(2)
C9 C4 C5 Fe1 -124.2(3)
C37 Fe1 C5 C1 149.47(19)
C2 Fe1 C5 C1 38.23(19)
C3 Fe1 C5 C1 81.8(2)
C4 Fe1 C5 C1 119.9(3)
P2 Fe1 C5 C1 -126.53(17)
P1 Fe1 C5 C1 -36.1(2)
C37 Fe1 C5 C4 29.6(3)
C2 Fe1 C5 C4 -81.7(2)
C3 Fe1 C5 C4 -38.12(19)
C1 Fe1 C5 C4 -119.9(3)
P2 Fe1 C5 C4 113.58(19)
P1 Fe1 C5 C4 -155.95(16)
C37 Fe1 C5 C10 -89.4(3)
C2 Fe1 C5 C10 159.4(4)
C3 Fe1 C5 C10 -157.1(4)
C1 Fe1 C5 C10 121.1(4)
C4 Fe1 C5 C10 -119.0(4)
P2 Fe1 C5 C10 -5.4(3)
P1 Fe1 C5 C10 85.1(3)
C19 P1 C11 C12 96.6(2)
C13 P1 C11 C12 -157.7(2)
Fe1 P1 C11 C12 -25.3(2)
P1 C11 C12 P2 48.0(3)
C31 P2 C12 C11 -176.8(2)
C25 P2 C12 C11 75.8(2)
Fe1 P2 C12 C11 -50.8(2)
C11 P1 C13 C18 -137.5(3)
C19 P1 C13 C18 -29.4(3)
Fe1 P1 C13 C18 99.7(3)
C11 P1 C13 C14 41.8(3)
C19 P1 C13 C14 150.0(3)
Fe1 P1 C13 C14 -81.0(3)
C18 C13 C14 C15 0.6(5)
P1 C13 C14 C15 -178.7(3)
C13 C14 C15 C16 -0.3(5)
C14 C15 C16 C17 0.0(5)
C15 C16 C17 C18 -0.1(5)
C14 C13 C18 C17 -0.6(5)
P1 C13 C18 C17 178.7(3)
C16 C17 C18 C13 0.4(5)
C11 P1 C19 C24 -138.8(3)
C13 P1 C19 C24 115.0(3)
Fe1 P1 C19 C24 -20.1(3)
C11 P1 C19 C20 42.6(3)
C13 P1 C19 C20 -63.5(3)
Fe1 P1 C19 C20 161.3(2)
C24 C19 C20 C21 1.4(5)
P1 C19 C20 C21 179.9(3)
C19 C20 C21 C22 -0.9(6)
C20 C21 C22 C23 0.9(6)
C21 C22 C23 C24 -1.3(6)
C20 C19 C24 C23 -1.8(5)
P1 C19 C24 C23 179.7(3)
C22 C23 C24 C19 1.7(5)
C31 P2 C25 C26 -27.1(3)
C12 P2 C25 C26 81.6(3)
Fe1 P2 C25 C26 -161.0(2)
C31 P2 C25 C30 153.4(3)
C12 P2 C25 C30 -97.9(3)
Fe1 P2 C25 C30 19.5(3)
C30 C25 C26 C27 -1.4(5)
P2 C25 C26 C27 179.1(2)
C25 C26 C27 C28 0.6(5)
C26 C27 C28 C29 1.1(5)
C27 C28 C29 C30 -1.9(5)
C26 C25 C30 C29 0.6(5)
P2 C25 C30 C29 -179.9(2)
C28 C29 C30 C25 1.0(5)
C25 P2 C31 C36 -57.2(3)
C12 P2 C31 C36 -164.9(3)
Fe1 P2 C31 C36 77.4(3)
C25 P2 C31 C32 124.0(3)
C12 P2 C31 C32 16.3(3)
Fe1 P2 C31 C32 -101.5(3)
C36 C31 C32 C33 -0.4(5)
P2 C31 C32 C33 178.5(3)
C31 C32 C33 C34 0.8(5)
C32 C33 C34 C35 -0.9(5)
C33 C34 C35 C36 0.7(5)
C34 C35 C36 C31 -0.3(5)
C32 C31 C36 C35 0.2(5)
P2 C31 C36 C35 -178.7(3)
C2 Fe1 C37 C38 103.2(12)
C3 Fe1 C37 C38 78.3(13)
C1 Fe1 C37 C38 69.7(13)
C4 Fe1 C37 C38 39.7(13)
C5 Fe1 C37 C38 21.8(13)
P2 Fe1 C37 C38 -70.5(12)
P1 Fe1 C37 C38 -154.5(12)
Fe1 C37 C38 C39 -12(3)
C37 C38 C39 C41 139.1(17)
C37 C38 C39 C40 -37.4(19)
C41 C39 C40 C44 -1.2(5)
C38 C39 C40 C44 175.4(3)
C40 C39 C41 C42 1.5(5)
C38 C39 C41 C42 -175.0(3)
C39 C41 C42 C43 -0.9(5)
C41 C42 C43 C44 0.2(5)
C39 C40 C44 C43 0.5(5)
C39 C40 C44 P3 177.8(2)
C42 C43 C44 C40 0.1(5)
C42 C43 C44 P3 -177.5(2)
C40 C44 P3 C51 0.0(3)
C43 C44 P3 C51 177.4(2)
C40 C44 P3 C45 108.8(3)
C43 C44 P3 C45 -73.8(3)
C51 P3 C45 C46 -127.7(3)
C44 P3 C45 C46 128.7(3)
C51 P3 C45 C50 58.5(3)
C44 P3 C45 C50 -45.1(3)
C50 C45 C46 C47 0.6(5)
P3 C45 C46 C47 -173.5(3)
C45 C46 C47 C48 -0.5(5)
C46 C47 C48 C49 -0.7(6)
C47 C48 C49 C50 1.9(6)
C48 C49 C50 C45 -1.8(5)
C46 C45 C50 C49 0.6(5)
P3 C45 C50 C49 174.3(3)
C45 P3 C51 C52 178.1(2)
C44 P3 C51 C52 -79.3(3)
C45 P3 C51 C56 -1.7(3)
C44 P3 C51 C56 100.9(3)
C56 C51 C52 C53 -2.5(5)
P3 C51 C52 C53 177.7(3)
C51 C52 C53 C54 2.0(5)
C52 C53 C54 C55 0.1(5)
C53 C54 C55 C56 -1.5(5)
C52 C51 C56 C55 1.0(5)
P3 C51 C56 C55 -179.2(2)
C54 C55 C56 C51 1.0(5)
